data_7114617
loop_
_publ_author_name
'Houssein Ibrahim'
'Regis Guillot'
'Federico Cisnetti'
'Arnaud Gautier'

_publ_section_title
;
 [{Cu(IPr)}2(mu-OH)][BF4]: synthesis and halide-free CuAAC catalysis
;
_journal_name_full Chem.Commun.
_journal_page_first 7154
_journal_paper_doi 10.1039/C4CC03346A
_journal_volume 50
_journal_year 2014
_chemical_formula_moiety 'C54 H73 Cu2 N4 O, B F4'
_chemical_formula_sum 'C54 H73 B Cu2 F4 N4 O'
_chemical_formula_weight 1008.05
_space_group_IT_number 14
_symmetry_cell_setting monoclinic
_symmetry_Int_Tables_number 14
_symmetry_space_group_name_Hall '-P 2yn'
_symmetry_space_group_name_H-M 'P 1 21/n 1'
_atom_sites_solution_hydrogens geom
_atom_sites_solution_primary direct
_atom_sites_solution_secondary difmap
_audit_creation_method SHELXL-97
_cell_angle_alpha 90.00
_cell_angle_beta 93.125(2)
_cell_angle_gamma 90.00
_cell_formula_units_Z 4
_cell_length_a 10.5133(6)
_cell_length_b 27.0087(15)
_cell_length_c 18.8062(10)
_cell_measurement_reflns_used 9780
_cell_measurement_temperature 100(1)
_cell_measurement_theta_max 34.58
_cell_measurement_theta_min 2.17
_cell_volume 5332.1(5)
_computing_cell_refinement 'Bruker SAINT'
_computing_data_collection 'Bruker APEX2'
_computing_data_reduction 'Bruker SAINT'
_computing_structure_refinement 'SHELXL-97 (Sheldrick, 1997)'
_computing_structure_solution 'SHELXS-97 (Sheldrick, 1990)'
_diffrn_ambient_temperature 100(1)
_diffrn_measured_fraction_theta_full 0.999
_diffrn_measured_fraction_theta_max 0.981
_diffrn_measurement_device_type 'Bruker APEX-II CCD'
_diffrn_measurement_method '\f and \w scans'
_diffrn_radiation_monochromator graphite
_diffrn_radiation_probe x-ray
_diffrn_radiation_type MoK\a
_diffrn_radiation_wavelength 0.71073
_diffrn_reflns_av_R_equivalents 0.0363
_diffrn_reflns_av_sigmaI/netI 0.0476
_diffrn_reflns_limit_h_max 14
_diffrn_reflns_limit_h_min -16
_diffrn_reflns_limit_k_max 38
_diffrn_reflns_limit_k_min -43
_diffrn_reflns_limit_l_max 25
_diffrn_reflns_limit_l_min -30
_diffrn_reflns_number 93365
_diffrn_reflns_theta_full 25.00
_diffrn_reflns_theta_max 35.07
_diffrn_reflns_theta_min 1.32
_diffrn_source 'fine-focus sealed tube'
_diffrn_source_type 'kappa X8 APEX II Bruker ICMMO'
_exptl_absorpt_coefficient_mu 0.851
_exptl_absorpt_correction_T_max 0.8417
_exptl_absorpt_correction_T_min 0.8168
_exptl_absorpt_correction_type psi-scan
_exptl_absorpt_process_details SADABS
_exptl_crystal_colour colorless
_exptl_crystal_density_diffrn 1.256
_exptl_crystal_density_method 'not measured'
_exptl_crystal_description bloc
_exptl_crystal_F_000 2128
_exptl_crystal_size_max 0.26
_exptl_crystal_size_mid 0.23
_exptl_crystal_size_min 0.22
_refine_diff_density_max 1.083
_refine_diff_density_min -0.871
_refine_diff_density_rms 0.079
_refine_ls_extinction_method none
_refine_ls_goodness_of_fit_ref 1.025
_refine_ls_hydrogen_treatment constr
_refine_ls_matrix_type full
_refine_ls_number_parameters 656
_refine_ls_number_reflns 23118
_refine_ls_number_restraints 90
_refine_ls_restrained_S_all 1.078
_refine_ls_R_factor_all 0.0742
_refine_ls_R_factor_gt 0.0444
_refine_ls_shift/su_max 0.001
_refine_ls_shift/su_mean 0.000
_refine_ls_structure_factor_coef Fsqd
_refine_ls_weighting_details 'calc w=1/[\s^2^(Fo^2^)+(0.0591P)^2^+1.5163P] where P=(Fo^2^+2Fc^2^)/3'
_refine_ls_weighting_scheme calc
_refine_ls_wR_factor_gt 0.1086
_refine_ls_wR_factor_ref 0.1206
_reflns_number_gt 16438
_reflns_number_total 23121
_reflns_threshold_expression >2sigma(I)
_cod_data_source_file c4cc03346a2.cif
_cod_data_source_block 1
_cod_original_sg_symbol_H-M 'P 21/n'
_cod_original_formula_sum 'C54 H73 B Cu2 F4 N4 O '
_cod_database_code 7114617

loop_
_symmetry_equiv_pos_as_xyz
'x, y, z'
'-x+1/2, y+1/2, -z+1/2'
'-x, -y, -z'
'x-1/2, -y-1/2, z-1/2'

loop_
_atom_site_label
_atom_site_type_symbol
_atom_site_fract_x
_atom_site_fract_y
_atom_site_fract_z
_atom_site_U_iso_or_equiv
_atom_site_adp_type
_atom_site_occupancy
_atom_site_symmetry_multiplicity
_atom_site_calc_flag
_atom_site_refinement_flags
_atom_site_disorder_assembly
_atom_site_disorder_group
F2B F 0.7515(3) 0.40560(18) 0.1322(3) 0.0461(12) Uani 0.30 1 d PU A 2
F4B F 0.7784(4) 0.3261(2) 0.1084(2) 0.0575(16) Uani 0.30 1 d PU A 2
B1B B 0.7670(8) 0.3621(3) 0.1652(5) 0.0213(15) Uani 0.30 1 d PU A 2
F1B F 0.8734(7) 0.3737(2) 0.2137(4) 0.0231(12) Uani 0.30 1 d PU A 2
F3B F 0.6607(8) 0.3623(2) 0.2028(5) 0.0324(13) Uani 0.30 1 d PU A 2
C1 C 0.24081(13) 0.09736(5) 0.33638(7) 0.0145(2) Uani 1 1 d . . .
C2 C 0.29861(13) 0.13884(5) -0.01304(7) 0.0137(2) Uani 1 1 d . . .
C3 C 0.23169(15) 0.13749(5) 0.44174(7) 0.0175(3) Uani 1 1 d . . .
H3 H 0.2199 0.1626 0.4746 0.021 Uiso 1 1 calc R . .
C4 C 0.26534(14) 0.09048(5) 0.45621(7) 0.0171(3) Uani 1 1 d . . .
H4 H 0.2823 0.0768 0.5011 0.021 Uiso 1 1 calc R . .
C5 C 0.30323(16) 0.15923(6) -0.12996(8) 0.0204(3) Uani 1 1 d . . .
H5 H 0.2983 0.1565 -0.1793 0.025 Uiso 1 1 calc R . .
C6 C 0.33091(16) 0.20028(6) -0.09148(8) 0.0205(3) Uani 1 1 d . . .
H6 H 0.3491 0.2315 -0.1093 0.025 Uiso 1 1 calc R . .
C7 C 0.17352(14) 0.18572(5) 0.33167(7) 0.0156(2) Uani 1 1 d . . .
C8 C 0.26201(14) 0.22252(5) 0.31713(7) 0.0175(3) Uani 1 1 d . . .
C9 C 0.21399(16) 0.26644(6) 0.28682(8) 0.0224(3) Uani 1 1 d . . .
H9 H 0.2697 0.2920 0.2773 0.027 Uiso 1 1 calc R . .
C10 C 0.08475(16) 0.27238(6) 0.27085(8) 0.0232(3) Uani 1 1 d . . .
H10 H 0.0545 0.3020 0.2513 0.028 Uiso 1 1 calc R . .
C11 C 0.00033(15) 0.23461(6) 0.28366(8) 0.0214(3) Uani 1 1 d . . .
H11 H -0.0858 0.2388 0.2712 0.026 Uiso 1 1 calc R . .
C12 C 0.04266(14) 0.19026(5) 0.31510(8) 0.0180(3) Uani 1 1 d . . .
C13 C 0.30716(14) 0.01541(5) 0.38290(7) 0.0156(2) Uani 1 1 d . . .
C14 C 0.43704(15) 0.00527(5) 0.37833(8) 0.0186(3) Uani 1 1 d . . .
C15 C 0.47198(17) -0.04416(6) 0.37012(9) 0.0259(3) Uani 1 1 d . . .
H15 H 0.5574 -0.0523 0.3668 0.031 Uiso 1 1 calc R . .
C16 C 0.38062(19) -0.08115(6) 0.36688(10) 0.0302(4) Uani 1 1 d . . .
H16 H 0.4053 -0.1139 0.3608 0.036 Uiso 1 1 calc R . .
C17 C 0.25328(17) -0.07007(6) 0.37249(9) 0.0266(3) Uani 1 1 d . . .
H17 H 0.1935 -0.0955 0.3705 0.032 Uiso 1 1 calc R . .
C18 C 0.21293(15) -0.02119(5) 0.38111(8) 0.0188(3) Uani 1 1 d . . .
C19 C 0.35729(14) 0.22214(5) 0.03585(7) 0.0153(2) Uani 1 1 d . . .
C20 C 0.25895(14) 0.25132(5) 0.06044(8) 0.0171(3) Uani 1 1 d . . .
C21 C 0.29359(16) 0.28858(6) 0.10932(8) 0.0215(3) Uani 1 1 d . . .
H21 H 0.2310 0.3087 0.1272 0.026 Uiso 1 1 calc R . .
C22 C 0.42026(16) 0.29590(6) 0.13155(9) 0.0229(3) Uani 1 1 d . . .
H22 H 0.4418 0.3214 0.1631 0.027 Uiso 1 1 calc R . .
C23 C 0.51487(15) 0.26569(6) 0.10725(9) 0.0216(3) Uani 1 1 d . . .
H23 H 0.5991 0.2708 0.1232 0.026 Uiso 1 1 calc R . .
C24 C 0.48500(14) 0.22764(5) 0.05900(8) 0.0175(3) Uani 1 1 d . . .
C25 C 0.25892(14) 0.07152(5) -0.09990(7) 0.0162(3) Uani 1 1 d . . .
C26 C 0.13242(15) 0.05528(6) -0.10348(8) 0.0197(3) Uani 1 1 d . . .
C27 C 0.11210(16) 0.00540(6) -0.11995(9) 0.0246(3) Uani 1 1 d . . .
H27 H 0.0295 -0.0070 -0.1229 0.029 Uiso 1 1 calc R . .
C28 C 0.21293(18) -0.02586(6) -0.13192(8) 0.0254(3) Uani 1 1 d . . .
H28 H 0.1974 -0.0591 -0.1418 0.030 Uiso 1 1 calc R . .
C29 C 0.33702(17) -0.00812(6) -0.12937(8) 0.0236(3) Uani 1 1 d . . .
H29 H 0.4037 -0.0296 -0.1380 0.028 Uiso 1 1 calc R . .
C30 C 0.36282(15) 0.04160(6) -0.11399(8) 0.0196(3) Uani 1 1 d . . .
C31 C -0.04992(15) 0.14852(6) 0.32755(9) 0.0224(3) Uani 1 1 d . . .
H31 H -0.0027 0.1222 0.3533 0.027 Uiso 1 1 calc R . .
C32 C -0.15876(19) 0.16457(7) 0.37310(11) 0.0329(4) Uani 1 1 d . . .
H32A H -0.1243 0.1772 0.4178 0.049 Uiso 1 1 calc R . .
H32B H -0.2124 0.1366 0.3814 0.049 Uiso 1 1 calc R . .
H32C H -0.2079 0.1899 0.3486 0.049 Uiso 1 1 calc R . .
C33 C -0.10082(19) 0.12722(8) 0.25650(11) 0.0359(4) Uani 1 1 d . . .
H33A H -0.1524 0.1516 0.2314 0.054 Uiso 1 1 calc R . .
H33B H -0.1514 0.0984 0.2649 0.054 Uiso 1 1 calc R . .
H33C H -0.0308 0.1182 0.2285 0.054 Uiso 1 1 calc R . .
C34 C 0.40415(15) 0.21423(6) 0.33053(9) 0.0226(3) Uani 1 1 d . . .
H34 H 0.4165 0.1926 0.3722 0.027 Uiso 1 1 calc R . .
C35 C 0.47904(18) 0.26204(7) 0.34594(10) 0.0299(4) Uani 1 1 d . . .
H35A H 0.4750 0.2826 0.3042 0.045 Uiso 1 1 calc R . .
H35B H 0.5663 0.2541 0.3588 0.045 Uiso 1 1 calc R . .
H35C H 0.4427 0.2794 0.3845 0.045 Uiso 1 1 calc R . .
C36 C 0.45777(17) 0.18752(7) 0.26664(10) 0.0298(4) Uani 1 1 d . . .
H36A H 0.4163 0.1561 0.2601 0.045 Uiso 1 1 calc R . .
H36B H 0.5477 0.1825 0.2753 0.045 Uiso 1 1 calc R . .
H36C H 0.4428 0.2073 0.2246 0.045 Uiso 1 1 calc R . .
C37 C 0.07322(15) -0.00946(6) 0.38786(8) 0.0219(3) Uani 1 1 d . . .
H37 H 0.0678 0.0233 0.4100 0.026 Uiso 1 1 calc R . .
C38 C 0.00825(18) -0.04660(7) 0.43551(10) 0.0303(4) Uani 1 1 d . . .
H38A H 0.0030 -0.0782 0.4123 0.046 Uiso 1 1 calc R . .
H38B H -0.0760 -0.0352 0.4442 0.046 Uiso 1 1 calc R . .
H38C H 0.0569 -0.0497 0.4800 0.046 Uiso 1 1 calc R . .
C39 C 0.00153(19) -0.00694(9) 0.31471(10) 0.0369(4) Uani 1 1 d . . .
H39A H 0.0431 0.0163 0.2850 0.055 Uiso 1 1 calc R . .
H39B H -0.0845 0.0036 0.3204 0.055 Uiso 1 1 calc R . .
H39C H 0.0012 -0.0391 0.2929 0.055 Uiso 1 1 calc R . .
C40 C 0.53715(15) 0.04584(6) 0.37922(8) 0.0204(3) Uani 1 1 d . . .
H40 H 0.4973 0.0767 0.3941 0.025 Uiso 1 1 calc R . .
C41 C 0.64902(18) 0.03460(8) 0.43187(10) 0.0340(4) Uani 1 1 d . . .
H41A H 0.6185 0.0307 0.4787 0.051 Uiso 1 1 calc R . .
H41B H 0.7089 0.0614 0.4320 0.051 Uiso 1 1 calc R . .
H41C H 0.6900 0.0046 0.4180 0.051 Uiso 1 1 calc R . .
C42 C 0.58266(17) 0.05349(7) 0.30415(9) 0.0282(3) Uani 1 1 d . . .
H42A H 0.6251 0.0241 0.2891 0.042 Uiso 1 1 calc R . .
H42B H 0.6407 0.0809 0.3043 0.042 Uiso 1 1 calc R . .
H42C H 0.5108 0.0602 0.2719 0.042 Uiso 1 1 calc R . .
C43 C 0.12075(15) 0.24253(6) 0.03628(9) 0.0226(3) Uani 1 1 d . . .
H43 H 0.1198 0.2261 -0.0102 0.027 Uiso 1 1 calc R . .
C44 C 0.05810(17) 0.20734(8) 0.08789(11) 0.0334(4) Uani 1 1 d . . .
H44A H 0.1059 0.1771 0.0916 0.050 Uiso 1 1 calc R . .
H44B H -0.0275 0.2003 0.0704 0.050 Uiso 1 1 calc R . .
H44C H 0.0567 0.2226 0.1339 0.050 Uiso 1 1 calc R . .
C45 C 0.04419(18) 0.29025(8) 0.02693(12) 0.0370(4) Uani 1 1 d . . .
H45A H 0.0312 0.3044 0.0728 0.055 Uiso 1 1 calc R . .
H45B H -0.0368 0.2831 0.0031 0.055 Uiso 1 1 calc R . .
H45C H 0.0900 0.3133 -0.0010 0.055 Uiso 1 1 calc R . .
C46 C 0.58909(14) 0.19398(6) 0.03331(9) 0.0212(3) Uani 1 1 d . . .
H46 H 0.5490 0.1692 0.0014 0.025 Uiso 1 1 calc R . .
C47 C 0.6565(2) 0.16680(8) 0.09619(11) 0.0409(5) Uani 1 1 d . . .
H47A H 0.6959 0.1905 0.1284 0.061 Uiso 1 1 calc R . .
H47B H 0.7204 0.1452 0.0789 0.061 Uiso 1 1 calc R . .
H47C H 0.5955 0.1477 0.1206 0.061 Uiso 1 1 calc R . .
C48 C 0.68506(18) 0.22279(7) -0.00815(11) 0.0333(4) Uani 1 1 d . . .
H48A H 0.6415 0.2397 -0.0472 0.050 Uiso 1 1 calc R . .
H48B H 0.7464 0.2003 -0.0261 0.050 Uiso 1 1 calc R . .
H48C H 0.7278 0.2465 0.0227 0.050 Uiso 1 1 calc R . .
C49 C 0.49785(15) 0.06185(6) -0.11406(9) 0.0255(3) Uani 1 1 d . . .
H49 H 0.4923 0.0978 -0.1084 0.031 Uiso 1 1 calc R . .
C50 C 0.5826(2) 0.04234(11) -0.05193(12) 0.0485(6) Uani 1 1 d . . .
H50A H 0.5469 0.0514 -0.0079 0.073 Uiso 1 1 calc R . .
H50B H 0.6663 0.0564 -0.0538 0.073 Uiso 1 1 calc R . .
H50C H 0.5881 0.0069 -0.0550 0.073 Uiso 1 1 calc R . .
C51 C 0.55672(19) 0.05215(9) -0.18456(11) 0.0373(4) Uani 1 1 d . . .
H51A H 0.6399 0.0668 -0.1840 0.056 Uiso 1 1 calc R . .
H51B H 0.5039 0.0664 -0.2225 0.056 Uiso 1 1 calc R . .
H51C H 0.5636 0.0171 -0.1919 0.056 Uiso 1 1 calc R . .
C52 C 0.02236(16) 0.08979(7) -0.09044(10) 0.0259(3) Uani 1 1 d . . .
H52 H 0.0581 0.1228 -0.0810 0.031 Uiso 1 1 calc R . .
C53 C -0.04654(19) 0.07408(9) -0.02474(11) 0.0390(5) Uani 1 1 d . . .
H53A H -0.0855 0.0423 -0.0331 0.058 Uiso 1 1 calc R . .
H53B H -0.1110 0.0980 -0.0153 0.058 Uiso 1 1 calc R . .
H53C H 0.0135 0.0720 0.0155 0.058 Uiso 1 1 calc R . .
C54 C -0.06925(19) 0.09386(8) -0.15597(12) 0.0373(4) Uani 1 1 d . . .
H54A H -0.0240 0.1056 -0.1956 0.056 Uiso 1 1 calc R . .
H54B H -0.1364 0.1166 -0.1465 0.056 Uiso 1 1 calc R . .
H54C H -0.1050 0.0619 -0.1671 0.056 Uiso 1 1 calc R . .
B1A B 0.7807(4) 0.34662(15) 0.1698(3) 0.0271(9) Uani 0.70 1 d PU B 1
N1 N 0.21786(12) 0.14143(4) 0.36815(6) 0.0145(2) Uani 1 1 d . . .
N2 N 0.26995(12) 0.06637(4) 0.39142(6) 0.0144(2) Uani 1 1 d . . .
N3 N 0.32714(11) 0.18720(4) -0.02036(6) 0.0146(2) Uani 1 1 d . . .
N4 N 0.28382(12) 0.12224(4) -0.08152(6) 0.0149(2) Uani 1 1 d . . .
O1 O 0.24065(13) 0.06224(4) 0.14560(6) 0.0264(3) Uani 1 1 d . . .
H1 H 0.2220 0.0292 0.1358 0.032 Uiso 1 1 calc R . .
F1A F 0.8865(4) 0.36170(11) 0.20560(19) 0.0313(7) Uani 0.70 1 d PU B 1
F2A F 0.8045(2) 0.29641(9) 0.16593(14) 0.0671(6) Uani 0.70 1 d PU B 1
F3A F 0.6730(3) 0.34773(9) 0.20635(19) 0.0301(6) Uani 0.70 1 d PU B 1
F4A F 0.7678(2) 0.36591(12) 0.10445(11) 0.0613(6) Uani 0.70 1 d PU B 1
Cu1 Cu 0.239048(18) 0.080852(7) 0.239687(9) 0.01628(4) Uani 1 1 d . . .
Cu2 Cu 0.274710(18) 0.101064(7) 0.068449(9) 0.01643(5) Uani 1 1 d . . .

loop_
_atom_site_aniso_label
_atom_site_aniso_U_11
_atom_site_aniso_U_22
_atom_site_aniso_U_33
_atom_site_aniso_U_23
_atom_site_aniso_U_13
_atom_site_aniso_U_12
F2B 0.0161(16) 0.064(3) 0.057(3) 0.045(2) -0.0083(16) -0.0031(17)
F4B 0.050(3) 0.087(4) 0.039(2) -0.047(3) 0.027(2) -0.047(3)
B1B 0.021(3) 0.020(4) 0.022(3) -0.011(3) -0.006(2) -0.003(3)
F1B 0.024(3) 0.028(3) 0.0177(18) -0.0042(19) -0.0001(16) -0.017(2)
F3B 0.032(3) 0.027(3) 0.038(3) -0.002(3) 0.0046(19) 0.003(2)
C1 0.0165(6) 0.0135(6) 0.0136(5) 0.0006(5) 0.0018(5) -0.0015(5)
C2 0.0139(6) 0.0149(6) 0.0125(5) -0.0021(4) 0.0025(4) -0.0005(5)
C3 0.0244(7) 0.0162(6) 0.0118(5) -0.0019(5) 0.0008(5) -0.0016(5)
C4 0.0224(7) 0.0168(6) 0.0121(5) -0.0003(5) 0.0013(5) -0.0021(5)
C5 0.0295(8) 0.0188(7) 0.0134(6) 0.0011(5) 0.0046(5) 0.0002(6)
C6 0.0289(8) 0.0179(6) 0.0152(6) 0.0024(5) 0.0049(5) -0.0014(6)
C7 0.0214(7) 0.0135(6) 0.0118(5) -0.0017(4) 0.0006(5) 0.0011(5)
C8 0.0219(7) 0.0161(6) 0.0146(6) 0.0005(5) 0.0008(5) 0.0006(5)
C9 0.0304(8) 0.0159(6) 0.0212(7) 0.0038(5) 0.0033(6) -0.0003(6)
C10 0.0314(8) 0.0189(7) 0.0195(6) 0.0034(5) 0.0028(6) 0.0079(6)
C11 0.0224(7) 0.0231(7) 0.0187(6) -0.0012(5) 0.0003(5) 0.0062(6)
C12 0.0200(7) 0.0175(6) 0.0163(6) -0.0035(5) 0.0003(5) 0.0010(5)
C13 0.0210(7) 0.0125(6) 0.0137(5) 0.0012(4) 0.0040(5) 0.0001(5)
C14 0.0218(7) 0.0156(6) 0.0190(6) 0.0044(5) 0.0064(5) 0.0001(5)
C15 0.0282(8) 0.0191(7) 0.0318(8) 0.0041(6) 0.0130(7) 0.0048(6)
C16 0.0378(10) 0.0129(6) 0.0416(10) 0.0015(6) 0.0191(8) 0.0019(6)
C17 0.0340(9) 0.0142(6) 0.0331(8) -0.0025(6) 0.0148(7) -0.0046(6)
C18 0.0230(7) 0.0160(6) 0.0182(6) -0.0016(5) 0.0071(5) -0.0028(5)
C19 0.0177(6) 0.0120(6) 0.0163(6) -0.0009(5) 0.0005(5) -0.0018(5)
C20 0.0174(6) 0.0161(6) 0.0175(6) -0.0024(5) 0.0006(5) 0.0001(5)
C21 0.0251(7) 0.0164(6) 0.0228(7) -0.0054(5) -0.0015(6) 0.0029(6)
C22 0.0281(8) 0.0149(6) 0.0249(7) -0.0038(5) -0.0056(6) -0.0016(6)
C23 0.0201(7) 0.0178(7) 0.0263(7) -0.0013(6) -0.0042(6) -0.0036(5)
C24 0.0168(6) 0.0144(6) 0.0214(6) 0.0010(5) 0.0006(5) -0.0012(5)
C25 0.0224(7) 0.0152(6) 0.0111(5) -0.0026(4) 0.0008(5) -0.0007(5)
C26 0.0215(7) 0.0195(7) 0.0181(6) -0.0023(5) 0.0019(5) -0.0029(5)
C27 0.0261(8) 0.0223(7) 0.0252(7) -0.0028(6) 0.0000(6) -0.0082(6)
C28 0.0398(9) 0.0161(7) 0.0200(7) -0.0036(5) -0.0013(6) -0.0043(6)
C29 0.0308(8) 0.0174(7) 0.0224(7) -0.0047(5) 0.0008(6) 0.0039(6)
C30 0.0220(7) 0.0191(7) 0.0176(6) -0.0029(5) 0.0004(5) 0.0007(5)
C31 0.0201(7) 0.0192(7) 0.0277(7) -0.0058(6) 0.0005(6) -0.0010(5)
C32 0.0322(9) 0.0255(8) 0.0421(10) -0.0087(7) 0.0133(8) -0.0067(7)
C33 0.0288(9) 0.0397(10) 0.0389(10) -0.0193(8) -0.0006(8) -0.0060(8)
C34 0.0212(7) 0.0210(7) 0.0253(7) 0.0068(6) -0.0013(6) -0.0031(6)
C35 0.0296(9) 0.0273(8) 0.0323(8) 0.0019(7) -0.0032(7) -0.0093(7)
C36 0.0242(8) 0.0247(8) 0.0412(10) 0.0010(7) 0.0078(7) -0.0001(6)
C37 0.0212(7) 0.0204(7) 0.0248(7) -0.0035(6) 0.0071(6) -0.0053(6)
C38 0.0300(9) 0.0297(9) 0.0328(9) -0.0018(7) 0.0149(7) -0.0072(7)
C39 0.0316(10) 0.0493(12) 0.0296(9) 0.0004(8) -0.0004(7) -0.0074(9)
C40 0.0192(7) 0.0201(7) 0.0222(6) 0.0044(5) 0.0030(5) -0.0017(5)
C41 0.0293(9) 0.0404(10) 0.0317(9) 0.0145(8) -0.0043(7) -0.0061(8)
C42 0.0270(8) 0.0321(9) 0.0257(7) 0.0080(7) 0.0037(6) -0.0104(7)
C43 0.0172(7) 0.0265(8) 0.0238(7) -0.0099(6) -0.0005(5) 0.0026(6)
C44 0.0223(8) 0.0382(10) 0.0400(10) -0.0073(8) 0.0055(7) -0.0071(7)
C45 0.0245(9) 0.0366(10) 0.0486(11) -0.0080(9) -0.0090(8) 0.0096(7)
C46 0.0159(6) 0.0195(7) 0.0284(7) 0.0008(6) 0.0025(6) 0.0003(5)
C47 0.0444(12) 0.0406(11) 0.0385(10) 0.0156(9) 0.0107(9) 0.0240(9)
C48 0.0281(9) 0.0338(9) 0.0392(10) 0.0075(8) 0.0129(7) 0.0001(7)
C49 0.0195(7) 0.0236(8) 0.0334(8) -0.0056(6) 0.0022(6) 0.0004(6)
C50 0.0283(10) 0.0818(18) 0.0345(10) -0.0003(11) -0.0082(8) -0.0135(11)
C51 0.0260(9) 0.0532(13) 0.0330(9) 0.0020(9) 0.0038(7) -0.0041(8)
C52 0.0188(7) 0.0260(8) 0.0330(8) -0.0061(7) 0.0039(6) -0.0021(6)
C53 0.0249(9) 0.0524(13) 0.0406(10) -0.0059(9) 0.0109(8) -0.0024(8)
C54 0.0303(9) 0.0350(10) 0.0457(11) -0.0043(8) -0.0062(8) 0.0056(8)
B1A 0.0272(12) 0.0284(13) 0.0253(11) -0.0017(9) -0.0013(8) -0.0015(9)
N1 0.0188(6) 0.0128(5) 0.0118(4) -0.0008(4) 0.0001(4) -0.0006(4)
N2 0.0190(5) 0.0125(5) 0.0119(5) -0.0002(4) 0.0019(4) -0.0007(4)
N3 0.0172(5) 0.0131(5) 0.0135(5) -0.0010(4) 0.0023(4) -0.0005(4)
N4 0.0181(5) 0.0145(5) 0.0123(5) -0.0013(4) 0.0015(4) -0.0012(4)
O1 0.0481(8) 0.0179(5) 0.0138(5) 0.0006(4) 0.0064(5) 0.0000(5)
F1A 0.0295(9) 0.0330(11) 0.0308(10) 0.0041(8) -0.0027(7) -0.0017(8)
F2A 0.0584(9) 0.0589(9) 0.0817(10) -0.0044(8) -0.0168(8) -0.0006(8)
F3A 0.0281(9) 0.0352(10) 0.0270(8) -0.0016(9) 0.0018(6) -0.0063(8)
F4A 0.0639(9) 0.0863(10) 0.0330(8) 0.0100(8) -0.0035(7) -0.0002(9)
Cu1 0.02333(9) 0.01424(8) 0.01141(7) -0.00001(6) 0.00231(6) 0.00011(7)
Cu2 0.02313(9) 0.01513(8) 0.01107(7) -0.00050(6) 0.00141(6) -0.00132(7)

loop_
_atom_type_symbol
_atom_type_description
_atom_type_scat_dispersion_real
_atom_type_scat_dispersion_imag
_atom_type_scat_source
C C 0.0031 0.0016 'International Tables Vol C Tables 4.2.6.8 and 6.1.1.4'
H H 0.0000 0.0000 'International Tables Vol C Tables 4.2.6.8 and 6.1.1.4'
B B 0.0016 0.0007 'International Tables Vol C Tables 4.2.6.8 and 6.1.1.4'
N N 0.0061 0.0033 'International Tables Vol C Tables 4.2.6.8 and 6.1.1.4'
O O 0.0109 0.0061 'International Tables Vol C Tables 4.2.6.8 and 6.1.1.4'
F F 0.0176 0.0103 'International Tables Vol C Tables 4.2.6.8 and 6.1.1.4'
Cu Cu 0.3200 1.2697 'International Tables Vol C Tables 4.2.6.8 and 6.1.1.4'

loop_
_geom_angle_atom_site_label_1
_geom_angle_atom_site_label_2
_geom_angle_atom_site_label_3
_geom_angle
F2B B1B F3B 98.9(7)
F2B B1B F1B 100.0(6)
F3B B1B F1B 107.7(7)
F2B B1B F4B 105.1(7)
F3B B1B F4B 119.3(7)
F1B B1B F4B 121.3(7)
N2 C1 N1 104.09(11)
N2 C1 Cu1 125.86(10)
N1 C1 Cu1 130.03(10)
N3 C2 N4 103.68(11)
N3 C2 Cu2 130.75(10)
N4 C2 Cu2 125.51(10)
C4 C3 N1 106.67(12)
C3 C4 N2 106.74(12)
C6 C5 N4 106.13(12)
C5 C6 N3 106.96(13)
C8 C7 C12 123.42(13)
C8 C7 N1 118.73(13)
C12 C7 N1 117.80(13)
C7 C8 C9 116.95(14)
C7 C8 C34 121.47(13)
C9 C8 C34 121.51(14)
C10 C9 C8 120.98(15)
C11 C10 C9 120.57(14)
C10 C11 C12 120.91(15)
C11 C12 C7 117.10(14)
C11 C12 C31 120.69(14)
C7 C12 C31 122.16(13)
C18 C13 C14 123.53(13)
C18 C13 N2 118.76(13)
C14 C13 N2 117.69(12)
C15 C14 C13 117.22(14)
C15 C14 C40 120.33(14)
C13 C14 C40 122.41(13)
C16 C15 C14 120.59(16)
C17 C16 C15 120.86(15)
C16 C17 C18 120.97(15)
C13 C18 C17 116.81(14)
C13 C18 C37 122.61(13)
C17 C18 C37 120.58(14)
C24 C19 C20 123.53(13)
C24 C19 N3 117.91(13)
C20 C19 N3 118.37(12)
C21 C20 C19 116.90(13)
C21 C20 C43 121.36(13)
C19 C20 C43 121.73(13)
C22 C21 C20 120.79(14)
C23 C22 C21 120.79(14)
C22 C23 C24 120.59(14)
C19 C24 C23 117.36(14)
C19 C24 C46 122.23(13)
C23 C24 C46 120.41(14)
C30 C25 C26 124.15(13)
C30 C25 N4 117.68(13)
C26 C25 N4 118.16(13)
C27 C26 C25 116.54(14)
C27 C26 C52 121.34(14)
C25 C26 C52 122.12(13)
C28 C27 C26 121.05(15)
C27 C28 C29 120.73(15)
C28 C29 C30 120.69(15)
C25 C30 C29 116.78(14)
C25 C30 C49 122.13(14)
C29 C30 C49 121.07(14)
C12 C31 C33 110.05(14)
C12 C31 C32 112.46(13)
C33 C31 C32 111.12(15)
C8 C34 C35 113.47(14)
C8 C34 C36 109.85(13)
C35 C34 C36 109.71(14)
C18 C37 C38 112.19(14)
C18 C37 C39 111.44(14)
C38 C37 C39 109.94(14)
C14 C40 C41 111.88(13)
C14 C40 C42 109.80(13)
C41 C40 C42 110.92(14)
C20 C43 C45 113.15(14)
C20 C43 C44 110.18(14)
C45 C43 C44 110.79(15)
C24 C46 C48 111.45(13)
C24 C46 C47 110.59(14)
C48 C46 C47 110.40(15)
C51 C49 C30 111.34(14)
C51 C49 C50 111.16(16)
C30 C49 C50 112.44(15)
C26 C52 C54 111.54(15)
C26 C52 C53 111.11(15)
C54 C52 C53 111.55(16)
F1A B1A F4A 112.7(4)
F1A B1A F3A 115.7(4)
F4A B1A F3A 114.4(4)
F1A B1A F2A 100.2(3)
F4A B1A F2A 110.2(4)
F3A B1A F2A 101.9(3)
C1 N1 C3 111.09(12)
C1 N1 C7 125.24(11)
C3 N1 C7 123.44(12)
C1 N2 C4 111.41(12)
C1 N2 C13 123.83(11)
C4 N2 C13 124.70(12)
C2 N3 C6 111.32(12)
C2 N3 C19 126.96(12)
C6 N3 C19 121.65(12)
C2 N4 C5 111.91(12)
C2 N4 C25 123.47(11)
C5 N4 C25 124.51(11)
Cu1 O1 Cu2 127.92(7)
O1 Cu1 C1 177.66(6)
O1 Cu2 C2 175.96(6)

loop_
_geom_bond_atom_site_label_1
_geom_bond_atom_site_label_2
_geom_bond_distance
F2B B1B 1.335(10)
F4B B1B 1.453(9)
B1B F3B 1.354(13)
B1B F1B 1.439(11)
C1 N2 1.3531(17)
C1 N1 1.3595(18)
C1 Cu1 1.8713(13)
C2 N3 1.3487(18)
C2 N4 1.3645(17)
C2 Cu2 1.8695(13)
C3 C4 1.342(2)
C3 N1 1.3877(17)
C4 N2 1.3847(18)
C5 C6 1.347(2)
C5 N4 1.3747(18)
C6 N3 1.3860(18)
C7 C8 1.398(2)
C7 C12 1.399(2)
C7 N1 1.4438(18)
C8 C9 1.398(2)
C8 C34 1.518(2)
C9 C10 1.385(2)
C10 C11 1.382(2)
C11 C12 1.398(2)
C12 C31 1.516(2)
C13 C18 1.399(2)
C13 C14 1.400(2)
C13 N2 1.4423(18)
C14 C15 1.396(2)
C14 C40 1.519(2)
C15 C16 1.385(2)
C16 C17 1.382(3)
C17 C18 1.399(2)
C18 C37 1.515(2)
C19 C24 1.397(2)
C19 C20 1.399(2)
C19 N3 1.4394(18)
C20 C21 1.398(2)
C20 C43 1.517(2)
C21 C22 1.388(2)
C22 C23 1.383(2)
C23 C24 1.395(2)
C24 C46 1.522(2)
C25 C30 1.396(2)
C25 C26 1.398(2)
C25 N4 1.4334(18)
C26 C27 1.396(2)
C26 C52 1.516(2)
C27 C28 1.383(2)
C28 C29 1.388(2)
C29 C30 1.397(2)
C30 C49 1.521(2)
C31 C33 1.525(2)
C31 C32 1.529(2)
C34 C35 1.532(2)
C34 C36 1.535(2)
C37 C38 1.531(2)
C37 C39 1.534(3)
C40 C41 1.526(2)
C40 C42 1.529(2)
C43 C45 1.525(2)
C43 C44 1.533(3)
C46 C48 1.522(2)
C46 C47 1.533(2)
C49 C51 1.516(3)
C49 C50 1.524(3)
C52 C54 1.526(3)
C52 C53 1.526(3)
B1A F1A 1.333(6)
B1A F4A 1.334(5)
B1A F3A 1.357(6)
B1A F2A 1.382(5)
O1 Cu1 1.8403(11)
O1 Cu2 1.8411(11)
